data_7211832
loop_
_publ_author_name
'Felloni, Marina'
'Blake, Alexander J.'
'Hubberstey, Peter'
'Teat, Simon J.'
'Wilson, Claire'
'Schr\"oder, Martin'

_publ_section_title
;
 Transition metal dipicolinates as designer T-shaped building blocks
;
_journal_issue 5
_journal_name_full CrystEngComm
_journal_page_first 1576
_journal_paper_doi 10.1039/b915440j
_journal_volume 12
_journal_year 2010
_chemical_compound_source 'diffusion of ether in mother liquor'
_chemical_formula_moiety 'C11 H17 Co N O7 S2'
_chemical_formula_sum 'C11 H17 Co N O7 S2'
_chemical_formula_weight 398.31
_chemical_name_common Co(II)(dipic)(H2O)(dmso)2
_chemical_name_systematic
;
Cobalt(II) dipicolinate water solvate dimethylsulfoxide bis-solvate
;
_space_group_IT_number 15
_symmetry_cell_setting monoclinic
_symmetry_space_group_name_Hall '-C 2yc'
_symmetry_space_group_name_H-M 'C 1 2/c 1'
_atom_sites_solution_hydrogens
;
aromatic Hs placed geometrically; water Hs from q-peaks list;
dmso Hs from delta F synthesis
;
_atom_sites_solution_primary direct
_atom_sites_solution_secondary 'difference Fourier methods'
_audit_creation_method SHELXL
_cell_angle_alpha 90.00
_cell_angle_beta 103.865(12)
_cell_angle_gamma 90.00
_cell_formula_units_Z 4
_cell_length_a 9.8087(14)
_cell_length_b 11.592(2)
_cell_length_c 14.463(2)
_cell_measurement_reflns_used 39
_cell_measurement_temperature 150(2)
_cell_measurement_theta_max 17
_cell_measurement_theta_min 13
_cell_volume 1596.6(4)
_computing_cell_refinement STADI-4
_computing_data_collection 'STADI-4 (Stoe & Cie, 1997a)'
_computing_data_reduction 'X-RED version 1.09 (Stoe & Cie, 1997b)'
_computing_molecular_graphics 'SHELXTL/PC (Sheldrick, 1994)'
_computing_publication_material 'SHELXL93; PLATON (Spek, 2003)'
_computing_structure_refinement 'SHELXL93 (Sheldrick, 2008)'
_computing_structure_solution 'SHELXS97 (Sheldrick, 2008); SIR92 (Altomare et al., 1994)'
_diffrn_ambient_temperature 150(2)
_diffrn_measured_fraction_theta_full 1.000
_diffrn_measured_fraction_theta_max 1.000
_diffrn_measurement_device_type 'Stoe Stadi-4 four-circle'
_diffrn_measurement_method omega-theta
_diffrn_radiation_monochromator graphite
_diffrn_radiation_source 'fine-focus sealed tube'
_diffrn_radiation_type MoK\a
_diffrn_radiation_wavelength 0.71073
_diffrn_reflns_av_R_equivalents 0.042
_diffrn_reflns_av_sigmaI/netI 0.042
_diffrn_reflns_limit_h_max 12
_diffrn_reflns_limit_h_min -9
_diffrn_reflns_limit_k_max 14
_diffrn_reflns_limit_k_min 0
_diffrn_reflns_limit_l_max 17
_diffrn_reflns_limit_l_min -17
_diffrn_reflns_number 3021
_diffrn_reflns_theta_full 26.02
_diffrn_reflns_theta_max 26.02
_diffrn_reflns_theta_min 2.77
_diffrn_standards_decay_% 'random variation +/- 2.1'
_exptl_absorpt_coefficient_mu 1.367
_exptl_absorpt_correction_T_max 0.648
_exptl_absorpt_correction_T_min 0.544
_exptl_absorpt_correction_type numerical
_exptl_crystal_colour pink
_exptl_crystal_density_diffrn 1.657
_exptl_crystal_description block
_exptl_crystal_F_000 820
_exptl_crystal_size_max 0.54
_exptl_crystal_size_mid 0.46
_exptl_crystal_size_min 0.35
_refine_diff_density_max 0.36
_refine_diff_density_min -0.32
_refine_diff_density_rms 0.07
_refine_ls_extinction_method none
_refine_ls_goodness_of_fit_all 1.083
_refine_ls_goodness_of_fit_obs 1.099
_refine_ls_hydrogen_treatment
;
aromatic Hs refined by riding model; water Hs refined with restraints;
dmso Hs refined as rigid rotators
;
_refine_ls_matrix_type full
_refine_ls_number_parameters 136
_refine_ls_number_reflns 1573
_refine_ls_number_restraints 1
_refine_ls_restrained_S_all 1.106
_refine_ls_restrained_S_obs 1.099
_refine_ls_R_factor_all 0.0291
_refine_ls_R_factor_obs 0.0257
_refine_ls_shift/esd_max 0.001
_refine_ls_shift/esd_mean 0.000
_refine_ls_structure_factor_coef Fsqd
_refine_ls_weighting_details 'calc w=1/[\s^2^(Fo^2^)+(0.0231P)^2^+1.9438P] where P=(Fo^2^+2Fc^2^)/3'
_refine_ls_wR_factor_all 0.0671
_refine_ls_wR_factor_obs 0.0640
_reflns_number_observed 1461
_reflns_number_total 1579
_reflns_observed_criterion I>2sigma(I)
_cod_data_source_file b915440j.txt
_cod_data_source_block COPYDM_Complex_1
_cod_depositor_comments
;
The following automatic conversions were performed:

'_symmetry_cell_setting' value 'Monoclinic' changed to 'monoclinic'
according to /home/saulius/struct/CIF-dictionaries/cif_core.dic
dictionary named 'cif_core.dic' version 2.4.2 from 2011-04-26.

Automatic conversion script
Id: cif_fix_values 1891 2012-01-12 08:04:46Z andrius 
;
_cod_original_sg_symbol_H-M C2/c
_cod_database_code 7211832

loop_
_symmetry_equiv_pos_as_xyz
'x, y, z'
'-x, y, -z+1/2'
'x+1/2, y+1/2, z'
'-x+1/2, y+1/2, -z+1/2'
'-x, -y, -z'
'x, -y, z-1/2'
'-x+1/2, -y+1/2, -z'
'x+1/2, -y+1/2, z-1/2'

loop_
_atom_site_aniso_label
_atom_site_aniso_U_11
_atom_site_aniso_U_22
_atom_site_aniso_U_33
_atom_site_aniso_U_23
_atom_site_aniso_U_13
_atom_site_aniso_U_12
Co 0.0153(2) 0.0118(2) 0.0154(2) 0.000 0.00231(12) 0.000
N1 0.0158(10) 0.0147(10) 0.0125(9) 0.000 0.0005(8) 0.000
O1R 0.0205(6) 0.0218(7) 0.0159(6) 0.0023(5) 0.0014(5) -0.0053(5)
S1R 0.0271(3) 0.0253(3) 0.0149(2) 0.0017(2) 0.0012(2) -0.0116(2)
C1R 0.0384(12) 0.0439(13) 0.0272(11) -0.0080(9) 0.0161(9) -0.0147(10)
O1S 0.0261(11) 0.0139(9) 0.0296(11) 0.000 -0.0073(8) 0.000
C2R 0.0412(13) 0.0338(11) 0.0204(10) 0.0069(8) -0.0062(9) -0.0046(10)
C2 0.0163(8) 0.0170(8) 0.0131(8) -0.0008(6) 0.0001(7) 0.0012(7)
O3 0.0197(6) 0.0165(6) 0.0266(7) -0.0013(5) 0.0085(5) -0.0019(5)
C3 0.0217(9) 0.0173(9) 0.0216(9) -0.0015(7) 0.0034(7) 0.0044(7)
O4 0.0221(7) 0.0263(7) 0.0280(7) 0.0036(6) 0.0108(6) 0.0059(6)
C4 0.0284(14) 0.0140(12) 0.0275(14) 0.000 0.0030(11) 0.000
C8 0.0161(8) 0.0207(9) 0.0133(8) 0.0001(6) 0.0003(6) 0.0019(7)

loop_
_atom_site_label
_atom_site_type_symbol
_atom_site_fract_x
_atom_site_fract_y
_atom_site_fract_z
_atom_site_U_iso_or_equiv
_atom_site_thermal_displace_type
_atom_site_occupancy
_atom_site_calc_flag
_atom_site_refinement_flags
Co Co 0.5000 0.17824(3) 0.7500 0.01438(12) Uani 1 d S
N1 N 0.5000 0.3538(2) 0.7500 0.0148(4) Uani 1 d S
O1R O 0.64022(14) 0.17244(11) 0.88938(9) 0.0199(3) Uani 1 d .
S1R S 0.58942(5) 0.10144(4) 0.96324(3) 0.02309(14) Uani 1 d .
C1R C 0.5455(3) 0.2028(2) 1.0443(2) 0.0351(5) Uani 1 d .
H1R1 H 0.5199 0.1622 1.0955 0.053 Uiso 1 calc R
H1R2 H 0.4680 0.2494 1.0115 0.053 Uiso 1 calc R
H1R3 H 0.6251 0.2513 1.0695 0.053 Uiso 1 calc R
O1S O 0.5000 0.0054(2) 0.7500 0.0256(4) Uani 1 d SD
H1SA H 0.4366(21) -0.0354(20) 0.7212(18) 0.038 Uiso 1 d D
C2R C 0.7445(3) 0.0420(2) 1.0383(2) 0.0341(5) Uani 1 d .
H2R1 H 0.7202 -0.0012 1.0887 0.051 Uiso 1 calc R
H2R2 H 0.8075 0.1033 1.0651 0.051 Uiso 1 calc R
H2R3 H 0.7892 -0.0080 1.0016 0.051 Uiso 1 calc R
C2 C 0.4025(2) 0.40951(15) 0.78281(12) 0.0161(4) Uani 1 d .
O3 O 0.32962(14) 0.22166(11) 0.81086(10) 0.0205(3) Uani 1 d .
C3 C 0.3989(2) 0.5294(2) 0.78428(13) 0.0205(4) Uani 1 d .
H3 H 0.3312 0.5685 0.80741 0.025 Uiso 1 calc R
O4 O 0.20209(14) 0.36937(12) 0.84397(10) 0.0247(3) Uani 1 d .
C4 C 0.5000 0.5893(2) 0.7500 0.0239(6) Uani 1 d S
H4 H 0.5000 0.6695 0.7500 0.029 Uiso 1 calc SR
C8 C 0.3019(2) 0.3275(2) 0.81531(12) 0.0172(4) Uani 1 d .

loop_
_atom_type_symbol
_atom_type_description
_atom_type_scat_dispersion_real
_atom_type_scat_dispersion_imag
_atom_type_scat_source
C C 0.0033 0.0016 'International Tables Vol C Tables 4.2.6.8 and 6.1.1.4'
H H 0.0000 0.0000 'International Tables Vol C Tables 4.2.6.8 and 6.1.1.4'
N N 0.0061 0.0033 'International Tables Vol C Tables 4.2.6.8 and 6.1.1.4'
O O 0.0106 0.0060 'International Tables Vol C Tables 4.2.6.8 and 6.1.1.4'
S S 0.1246 0.1234 'International Tables Vol C Tables 4.2.6.8 and 6.1.1.4'
Co Co 0.3494 0.9721 'International Tables Vol C Tables 4.2.6.8 and 6.1.1.4'

loop_
_geom_angle_atom_site_label_1
_geom_angle_atom_site_label_2
_geom_angle_atom_site_label_3
_geom_angle
_geom_angle_site_symmetry_1
_geom_angle_site_symmetry_3
_geom_angle_publ_flag
O1S Co N1 180 . . y
O1S Co O3 103.69(3) . . y
N1 Co O3 76.31(3) . . y
O1S Co O3 103.69(3) . 2_656 y
N1 Co O3 76.31(3) . 2_656 y
O3 Co O3 152.63(7) . 2_656 y
O1S Co O1R 88.21(3) . . y
N1 Co O1R 91.79(3) . . y
O3 Co O1R 90.51(5) . . y
O3 Co O1R 90.34(5) 2_656 . y
O1S Co O1R 88.21(3) . 2_656 y
N1 Co O1R 91.79(3) . 2_656 y
O3 Co O1R 90.34(5) . 2_656 y
O3 Co O1R 90.51(5) 2_656 2_656 y
O1R Co O1R 176.42(7) . 2_656 y
C2 N1 C2 122.0(2) 2_656 . ?
C2 N1 Co 119.01(10) 2_656 . y
C2 N1 Co 119.01(10) . . y
S1R O1R Co 115.51(7) . . y
O1R S1R C2R 105.14(10) . . ?
O1R S1R C1R 106.01(9) . . ?
C2R S1R C1R 99.16(12) . . ?
N1 C2 C3 120.9(2) . . ?
N1 C2 C8 112.40(15) . . ?
C3 C2 C8 126.7(2) . . ?
C8 O3 Co 116.85(11) . . y
C2 C3 C4 118.0(2) . . ?
C3 C4 C3 120.3(2) . 2_656 ?
O4 C8 O3 126.2(2) . . ?
O4 C8 C2 118.5(2) . . ?
O3 C8 C2 115.3(2) . . ?

loop_
_geom_bond_atom_site_label_1
_geom_bond_atom_site_label_2
_geom_bond_distance
_geom_bond_site_symmetry_2
_geom_bond_publ_flag
Co O1S 2.003(2) . y
Co N1 2.035(2) . y
Co O3 2.1275(13) . y
Co O3 2.1275(13) 2_656 n
Co O1R 2.1519(13) . y
Co O1R 2.1519(13) 2_656 n
N1 C2 1.332(2) 2_656 ?
N1 C2 1.332(2) . ?
O1R S1R 1.5238(13) . ?
S1R C2R 1.782(2) . ?
S1R C1R 1.784(2) . ?
C2 C3 1.391(3) . ?
C2 C8 1.524(3) . ?
O3 C8 1.262(2) . ?
C3 C4 1.395(2) . ?
O4 C8 1.249(2) . ?
C4 C3 1.395(2) 2_656 ?

loop_
_geom_torsion_atom_site_label_1
_geom_torsion_atom_site_label_2
_geom_torsion_atom_site_label_3
_geom_torsion_atom_site_label_4
_geom_torsion
_geom_torsion_site_symmetry_1
_geom_torsion_site_symmetry_4
C2 N1 C2 C3 -0.13(12) 2_656 .
C2 N1 C2 C8 179.3(2) 2_656 .
N1 C2 C3 C4 0.3(2) . .
C8 C2 C3 C4 -179.13(14) . .
C2 C3 C4 C3 -0.13(11) . 2_656
N1 C2 C8 O4 -177.11(14) . .
C3 C2 C8 O4 2.3(3) . .
N1 C2 C8 O3 3.4(2) . .
C3 C2 C8 O3 -177.2(2) . .
